data_4327481
loop_
_publ_author_name
'Dmitrii Roitershtein'
'\^Angela Domingos'
'Laura C. J. Pereira'
'Jos\'e R. Ascenso'
'No\'emia Marques'

_publ_section_title
;
 Coordination of 2,2'-Bipyridyl and 1,10-Phenanthroline to Yttrium and
 Lanthanum Complexes Based on a Scorpionate Ligand
;
_journal_name_full 'Inorganic Chemistry'
_journal_page_first 7666
_journal_page_last 7673
_journal_paper_doi 10.1021/ic034838+
_journal_volume 42
_journal_year 2003
_chemical_formula_sum 'C26 H32 B Cl4 La N8'
_chemical_formula_weight 748.12
_chemical_name_systematic
;
 ?
;
_space_group_IT_number 14
_symmetry_cell_setting monoclinic
_symmetry_space_group_name_Hall '-P 2ybc'
_symmetry_space_group_name_H-M 'P 1 21/c 1'
_atom_sites_solution_hydrogens geom
_atom_sites_solution_primary direct
_atom_sites_solution_secondary difmap
_audit_creation_method SHELXL-97
_cell_angle_alpha 90.00
_cell_angle_beta 94.762(7)
_cell_angle_gamma 90.00
_cell_formula_units_Z 4
_cell_length_a 10.2962(11)
_cell_length_b 18.8457(19)
_cell_length_c 16.4794(18)
_cell_measurement_reflns_used 25
_cell_measurement_temperature 293(2)
_cell_measurement_theta_max 10.5
_cell_measurement_theta_min 7.5
_cell_volume 3186.6(6)
_computing_cell_refinement 'CAD4 software(Enraf-Nonius,1989)'
_computing_data_collection 'CAD4 software(Enraf-Nonius,1989)'
_computing_data_reduction process-MolEN(Fair,1990)
_computing_molecular_graphics 'ORTEP-3 (Farrugia,1997)'
_computing_structure_refinement 'SHELXL-97 (Sheldrick, 1997)'
_computing_structure_solution 'SHELXS-97 (Sheldrick, 1997)'
_diffrn_ambient_temperature 293(2)
_diffrn_measured_fraction_theta_full 0.995
_diffrn_measured_fraction_theta_max 0.995
_diffrn_measurement_device_type CAD4-Enraf-Nonius
_diffrn_measurement_method \w/2\qscans
_diffrn_radiation_monochromator graphite
_diffrn_radiation_source 'fine-focus sealed tube'
_diffrn_radiation_type MoK\a
_diffrn_radiation_wavelength 0.71073
_diffrn_reflns_av_R_equivalents 0.0328
_diffrn_reflns_av_sigmaI/netI 0.0666
_diffrn_reflns_limit_h_max 12
_diffrn_reflns_limit_h_min -12
_diffrn_reflns_limit_k_max 0
_diffrn_reflns_limit_k_min -23
_diffrn_reflns_limit_l_max 20
_diffrn_reflns_limit_l_min 0
_diffrn_reflns_number 6462
_diffrn_reflns_theta_full 26.00
_diffrn_reflns_theta_max 26.00
_diffrn_reflns_theta_min 1.64
_diffrn_standards_decay_% 1.5
_diffrn_standards_interval_time 60
_diffrn_standards_number 3
_exptl_absorpt_coefficient_mu 1.706
_exptl_absorpt_correction_T_max 0.9995
_exptl_absorpt_correction_T_min 0.8321
_exptl_absorpt_correction_type 'empirical via\y-scan North et al(1968)'
_exptl_crystal_colour colourless
_exptl_crystal_density_diffrn 1.559
_exptl_crystal_description prism
_exptl_crystal_F_000 1496
_exptl_crystal_size_max 0.40
_exptl_crystal_size_mid 0.18
_exptl_crystal_size_min 0.15
_refine_diff_density_max 0.522
_refine_diff_density_min -0.569
_refine_diff_density_rms 0.117
_refine_ls_extinction_coef 0.00130(16)
_refine_ls_extinction_expression Fc^*^=kFc[1+0.001xFc^2^\l^3^/sin(2\q)]^-1/4^
_refine_ls_extinction_method SHELXL
_refine_ls_goodness_of_fit_ref 1.051
_refine_ls_hydrogen_treatment constr
_refine_ls_matrix_type full
_refine_ls_number_parameters 362
_refine_ls_number_reflns 6235
_refine_ls_number_restraints 0
_refine_ls_restrained_S_all 1.051
_refine_ls_R_factor_all 0.0874
_refine_ls_R_factor_gt 0.0480
_refine_ls_shift/su_max 0.001
_refine_ls_shift/su_mean 0.000
_refine_ls_structure_factor_coef Fsqd
_refine_ls_weighting_details 'calc w=1/[\s^2^(Fo^2^)+(0.0438P)^2^+0.0000P] where P=(Fo^2^+2Fc^2^)/3'
_refine_ls_weighting_scheme calc
_refine_ls_wR_factor_gt 0.0893
_refine_ls_wR_factor_ref 0.1031
_reflns_number_gt 4344
_reflns_number_total 6235
_reflns_threshold_expression >2sigma(I)
_cod_data_source_file ic0348382Bsi20030717_055026_1.cif
_cod_data_source_block latpbipy
_cod_database_code 4327481

loop_
_symmetry_equiv_pos_as_xyz
'x, y, z'
'-x, y+1/2, -z+1/2'
'-x, -y, -z'
'x, -y-1/2, z-1/2'

loop_
_atom_site_label
_atom_site_type_symbol
_atom_site_fract_x
_atom_site_fract_y
_atom_site_fract_z
_atom_site_U_iso_or_equiv
_atom_site_adp_type
_atom_site_occupancy
_atom_site_symmetry_multiplicity
_atom_site_calc_flag
_atom_site_refinement_flags
La1 La 0.73259(3) 0.402215(17) 0.770664(19) 0.02704(11) Uani 1 1 d .
Cl1 Cl 0.91245(15) 0.31313(9) 0.71127(10) 0.0517(4) Uani 1 1 d .
Cl2 Cl 0.81597(17) 0.54067(8) 0.76102(10) 0.0508(4) Uani 1 1 d .
N1 N 0.9171(4) 0.4048(3) 0.8958(3) 0.0399(11) Uani 1 1 d .
N2 N 0.6730(4) 0.3615(3) 0.9210(3) 0.0362(11) Uani 1 1 d .
N11 N 0.5154(4) 0.3994(3) 0.5930(3) 0.0326(10) Uani 1 1 d .
N12 N 0.6415(4) 0.4143(3) 0.6211(3) 0.0344(11) Uani 1 1 d .
N21 N 0.3978(4) 0.4383(2) 0.7155(3) 0.0337(11) Uani 1 1 d .
N22 N 0.4973(4) 0.4548(3) 0.7737(3) 0.0348(11) Uani 1 1 d .
N31 N 0.4485(4) 0.3082(3) 0.6952(3) 0.0345(11) Uani 1 1 d .
N32 N 0.5671(4) 0.2994(2) 0.7388(3) 0.0348(11) Uani 1 1 d .
C1 C 1.0319(6) 0.4355(4) 0.8861(4) 0.0505(18) Uani 1 1 d .
H1 H 1.0455 0.4539 0.8351 0.061 Uiso 1 1 calc R
C2 C 1.1308(6) 0.4414(4) 0.9470(4) 0.0515(18) Uani 1 1 d .
H2 H 1.2091 0.4632 0.9374 0.062 Uiso 1 1 calc R
C3 C 1.1114(6) 0.4149(4) 1.0215(4) 0.0564(19) Uani 1 1 d .
H3 H 1.1759 0.4191 1.0642 0.068 Uiso 1 1 calc R
C4 C 0.9953(7) 0.3816(4) 1.0334(4) 0.0535(19) Uani 1 1 d .
H4 H 0.9816 0.3620 1.0838 0.064 Uiso 1 1 calc R
C5 C 0.8986(6) 0.3777(3) 0.9689(4) 0.0378(14) Uani 1 1 d .
C6 C 0.7699(5) 0.3448(3) 0.9788(3) 0.0335(13) Uani 1 1 d .
C7 C 0.7490(7) 0.3006(4) 1.0425(4) 0.0518(17) Uani 1 1 d .
H7 H 0.8175 0.2888 1.0806 0.062 Uiso 1 1 calc R
C8 C 0.6270(7) 0.2740(4) 1.0499(4) 0.0568(19) Uani 1 1 d .
H8 H 0.6121 0.2435 1.0925 0.068 Uiso 1 1 calc R
C9 C 0.5273(7) 0.2926(4) 0.9941(4) 0.0561(19) Uani 1 1 d .
H9 H 0.4431 0.2764 0.9994 0.067 Uiso 1 1 calc R
C10 C 0.5532(6) 0.3358(3) 0.9296(4) 0.0417(15) Uani 1 1 d .
H10 H 0.4856 0.3475 0.8910 0.050 Uiso 1 1 calc R
C13 C 0.7046(5) 0.4300(3) 0.5553(3) 0.0349(13) Uani 1 1 d .
C14 C 0.6208(6) 0.4238(3) 0.4852(4) 0.0427(15) Uani 1 1 d .
H14 H 0.6409 0.4312 0.4319 0.051 Uiso 1 1 calc R
C15 C 0.5024(6) 0.4047(3) 0.5106(3) 0.0359(13) Uani 1 1 d .
C16 C 0.3778(6) 0.3911(3) 0.4594(4) 0.0528(18) Uani 1 1 d .
H16A H 0.3107 0.3784 0.4938 0.079 Uiso 1 1 calc R
H16B H 0.3904 0.3530 0.4222 0.079 Uiso 1 1 calc R
H16C H 0.3525 0.4332 0.4293 0.079 Uiso 1 1 calc R
C17 C 0.8459(6) 0.4504(4) 0.5621(4) 0.0535(18) Uani 1 1 d .
H17A H 0.8785 0.4509 0.6184 0.080 Uiso 1 1 calc R
H17B H 0.8554 0.4968 0.5392 0.080 Uiso 1 1 calc R
H17C H 0.8943 0.4167 0.5331 0.080 Uiso 1 1 calc R
C23 C 0.4526(5) 0.5056(3) 0.8197(3) 0.0330(13) Uani 1 1 d .
C24 C 0.3249(6) 0.5226(3) 0.7917(4) 0.0449(16) Uani 1 1 d .
H24 H 0.2716 0.5567 0.8128 0.054 Uiso 1 1 calc R
C25 C 0.2943(5) 0.4789(3) 0.7270(4) 0.0410(15) Uani 1 1 d .
C26 C 0.1675(6) 0.4738(4) 0.6743(4) 0.061(2) Uani 1 1 d .
H26A H 0.1751 0.4384 0.6332 0.091 Uiso 1 1 calc R
H26B H 0.1482 0.5189 0.6489 0.091 Uiso 1 1 calc R
H26C H 0.0987 0.4611 0.7074 0.091 Uiso 1 1 calc R
C27 C 0.5341(7) 0.5362(4) 0.8897(4) 0.0535(18) Uani 1 1 d .
H27A H 0.6183 0.5141 0.8937 0.080 Uiso 1 1 calc R
H27B H 0.4928 0.5281 0.9390 0.080 Uiso 1 1 calc R
H27C H 0.5439 0.5863 0.8815 0.080 Uiso 1 1 calc R
C33 C 0.5694(6) 0.2319(3) 0.7662(3) 0.0379(14) Uani 1 1 d .
C34 C 0.4533(6) 0.1989(3) 0.7397(4) 0.0434(15) Uani 1 1 d .
H34 H 0.4301 0.1523 0.7501 0.052 Uiso 1 1 calc R
C35 C 0.3799(5) 0.2473(3) 0.6958(4) 0.0380(14) Uani 1 1 d .
C36 C 0.2461(6) 0.2389(4) 0.6535(4) 0.0566(19) Uani 1 1 d .
H36A H 0.2199 0.2826 0.6271 0.085 Uiso 1 1 calc R
H36B H 0.1857 0.2269 0.6927 0.085 Uiso 1 1 calc R
H36C H 0.2470 0.2018 0.6137 0.085 Uiso 1 1 calc R
C37 C 0.6850(7) 0.2021(3) 0.8161(4) 0.0551(18) Uani 1 1 d .
H37A H 0.7511 0.2379 0.8241 0.083 Uiso 1 1 calc R
H37B H 0.7188 0.1623 0.7883 0.083 Uiso 1 1 calc R
H37C H 0.6590 0.1870 0.8680 0.083 Uiso 1 1 calc R
B1 B 0.4106(6) 0.3788(4) 0.6525(4) 0.0376(16) Uani 1 1 d .
H1A H 0.3264 0.3727 0.6209 0.045 Uiso 1 1 calc R
Cl1S Cl 0.1982(2) 0.27266(14) 0.87728(17) 0.0987(8) Uani 1 1 d .
Cl2S Cl 0.0152(3) 0.1755(2) 0.9363(2) 0.1572(15) Uani 1 1 d .
C1S C 0.0981(8) 0.2017(5) 0.8541(5) 0.086(3) Uani 1 1 d .
H1S1 H 0.1497 0.1623 0.8368 0.103 Uiso 1 1 calc R
H1S2 H 0.0356 0.2143 0.8091 0.103 Uiso 1 1 calc R

loop_
_atom_site_aniso_label
_atom_site_aniso_U_11
_atom_site_aniso_U_22
_atom_site_aniso_U_33
_atom_site_aniso_U_23
_atom_site_aniso_U_13
_atom_site_aniso_U_12
La1 0.02582(15) 0.02997(17) 0.02449(16) 0.00054(17) -0.00286(10) -0.00081(15)
Cl1 0.0444(9) 0.0592(11) 0.0511(10) -0.0020(8) 0.0022(7) 0.0179(8)
Cl2 0.0626(10) 0.0358(9) 0.0530(10) 0.0064(8) -0.0021(8) -0.0080(8)
N1 0.038(3) 0.047(3) 0.033(3) 0.002(3) -0.005(2) -0.002(3)
N2 0.038(3) 0.037(3) 0.033(3) 0.002(2) 0.001(2) -0.005(2)
N11 0.033(2) 0.037(3) 0.026(2) 0.002(2) -0.0046(18) 0.001(2)
N12 0.031(2) 0.045(3) 0.026(2) 0.000(2) -0.0019(18) -0.002(2)
N21 0.026(2) 0.033(3) 0.042(3) -0.001(2) 0.003(2) 0.005(2)
N22 0.030(2) 0.037(3) 0.036(3) -0.002(2) -0.002(2) 0.000(2)
N31 0.032(2) 0.037(3) 0.034(3) -0.008(2) -0.003(2) -0.005(2)
N32 0.037(3) 0.031(3) 0.036(3) 0.003(2) -0.003(2) -0.006(2)
C1 0.033(3) 0.076(5) 0.041(4) 0.013(4) -0.005(3) -0.015(3)
C2 0.033(3) 0.054(4) 0.065(5) -0.003(4) -0.013(3) -0.006(3)
C3 0.046(4) 0.064(5) 0.055(4) -0.005(4) -0.021(3) -0.011(4)
C4 0.066(5) 0.057(5) 0.033(3) 0.001(3) -0.019(3) 0.002(4)
C5 0.040(3) 0.038(3) 0.034(3) -0.001(3) -0.005(3) 0.004(3)
C6 0.046(3) 0.029(3) 0.026(3) -0.001(2) 0.003(2) -0.003(3)
C7 0.063(4) 0.051(4) 0.041(4) 0.008(3) 0.005(3) -0.005(3)
C8 0.077(5) 0.051(4) 0.045(4) 0.010(3) 0.014(4) -0.009(4)
C9 0.058(4) 0.056(5) 0.058(5) 0.001(4) 0.027(4) -0.016(4)
C10 0.043(3) 0.044(4) 0.040(4) -0.004(3) 0.010(3) -0.008(3)
C13 0.039(3) 0.039(3) 0.027(3) -0.003(3) 0.004(2) 0.004(3)
C14 0.058(4) 0.040(4) 0.029(3) 0.000(3) 0.001(3) -0.003(3)
C15 0.047(3) 0.033(3) 0.025(3) 0.004(3) -0.012(2) 0.003(3)
C16 0.066(4) 0.048(4) 0.039(4) -0.002(3) -0.024(3) -0.007(3)
C17 0.039(4) 0.083(5) 0.040(4) 0.010(4) 0.011(3) -0.005(3)
C23 0.040(3) 0.030(3) 0.031(3) -0.002(3) 0.012(2) -0.004(2)
C24 0.047(4) 0.035(4) 0.054(4) 0.004(3) 0.016(3) 0.008(3)
C25 0.032(3) 0.036(3) 0.056(4) 0.013(3) 0.008(3) 0.002(3)
C26 0.033(3) 0.081(6) 0.068(5) 0.006(4) 0.001(3) 0.016(3)
C27 0.070(5) 0.049(4) 0.040(4) -0.009(3) 0.002(3) -0.001(4)
C33 0.043(3) 0.039(4) 0.032(3) -0.003(3) 0.004(3) -0.002(3)
C34 0.056(4) 0.028(3) 0.048(4) -0.004(3) 0.015(3) -0.012(3)
C35 0.040(3) 0.036(3) 0.038(3) -0.006(3) 0.006(3) -0.017(3)
C36 0.047(4) 0.052(4) 0.070(5) -0.007(4) 0.005(4) -0.011(3)
C37 0.067(4) 0.035(4) 0.062(5) 0.009(3) -0.005(4) 0.005(3)
B1 0.032(3) 0.042(4) 0.038(4) -0.002(3) -0.006(3) -0.006(3)
Cl1S 0.0944(17) 0.0869(18) 0.110(2) -0.0080(15) -0.0186(15) 0.0199(14)
Cl2S 0.113(2) 0.198(4) 0.164(3) 0.075(3) 0.030(2) 0.017(2)
C1S 0.090(6) 0.091(7) 0.072(6) 0.001(5) -0.022(5) 0.018(5)

loop_
_atom_type_symbol
_atom_type_description
_atom_type_scat_dispersion_real
_atom_type_scat_dispersion_imag
_atom_type_scat_source
C C 0.0033 0.0016 'International Tables Vol C Tables 4.2.6.8 and 6.1.1.4'
H H 0.0000 0.0000 'International Tables Vol C Tables 4.2.6.8 and 6.1.1.4'
B B 0.0013 0.0007 'International Tables Vol C Tables 4.2.6.8 and 6.1.1.4'
Cl Cl 0.1484 0.1585 'International Tables Vol C Tables 4.2.6.8 and 6.1.1.4'
La La -0.2871 2.4523 'International Tables Vol C Tables 4.2.6.8 and 6.1.1.4'
N N 0.0061 0.0033 'International Tables Vol C Tables 4.2.6.8 and 6.1.1.4'

loop_
_geom_angle_atom_site_label_1
_geom_angle_atom_site_label_2
_geom_angle_atom_site_label_3
_geom_angle
N12 La1 N32 72.10(14)
N12 La1 N22 73.81(14)
N32 La1 N22 72.24(14)
N12 La1 N1 155.80(14)
N32 La1 N1 125.25(15)
N22 La1 N1 125.04(15)
N12 La1 N2 143.88(14)
N32 La1 N2 77.26(14)
N22 La1 N2 79.04(14)
N1 La1 N2 60.20(14)
N12 La1 Cl1 85.14(11)
N32 La1 Cl1 85.55(11)
N22 La1 Cl1 153.06(11)
N1 La1 Cl1 80.19(11)
N2 La1 Cl1 111.34(11)
N12 La1 Cl2 87.22(11)
N32 La1 Cl2 153.45(11)
N22 La1 Cl2 86.33(11)
N1 La1 Cl2 79.82(12)
N2 La1 Cl2 114.57(11)
Cl1 La1 Cl2 109.67(6)
N12 La1 B1 43.35(14)
N32 La1 B1 42.99(15)
N22 La1 B1 43.27(15)
N1 La1 B1 160.84(15)
N2 La1 B1 100.65(15)
Cl1 La1 B1 109.80(11)
Cl2 La1 B1 110.46(11)
C5 N1 C1 117.8(5)
C5 N1 La1 122.7(4)
C1 N1 La1 119.4(4)
C10 N2 C6 118.0(5)
C10 N2 La1 118.6(4)
C6 N2 La1 119.8(3)
C15 N11 N12 109.6(4)
C15 N11 B1 128.9(5)
N12 N11 B1 121.5(4)
C13 N12 N11 106.3(4)
C13 N12 La1 129.1(3)
N11 N12 La1 124.4(3)
C25 N21 N22 109.0(5)
C25 N21 B1 128.7(5)
N22 N21 B1 122.2(4)
C23 N22 N21 106.7(4)
C23 N22 La1 130.4(4)
N21 N22 La1 122.4(3)
C35 N31 N32 109.7(5)
C35 N31 B1 128.7(5)
N32 N31 B1 121.6(4)
C33 N32 N31 106.2(4)
C33 N32 La1 129.9(4)
N31 N32 La1 123.6(3)
N1 C1 C2 123.8(6)
C3 C2 C1 118.4(6)
C2 C3 C4 119.5(6)
C3 C4 C5 119.2(6)
N1 C5 C4 121.3(6)
N1 C5 C6 117.0(5)
C4 C5 C6 121.7(6)
N2 C6 C7 121.7(5)
N2 C6 C5 115.9(5)
C7 C6 C5 122.4(5)
C8 C7 C6 119.6(6)
C9 C8 C7 119.4(6)
C8 C9 C10 119.1(6)
N2 C10 C9 122.1(6)
N12 C13 C14 110.2(5)
N12 C13 C17 121.8(5)
C14 C13 C17 128.0(5)
C15 C14 C13 106.0(5)
N11 C15 C14 108.0(5)
N11 C15 C16 124.1(5)
C14 C15 C16 127.9(5)
N22 C23 C24 109.8(5)
N22 C23 C27 121.6(5)
C24 C23 C27 128.6(6)
C25 C24 C23 105.7(5)
N21 C25 C24 108.8(5)
N21 C25 C26 122.9(6)
C24 C25 C26 128.3(6)
N32 C33 C34 109.1(5)
N32 C33 C37 121.9(5)
C34 C33 C37 129.0(6)
C35 C34 C33 107.1(5)
N31 C35 C34 107.9(5)
N31 C35 C36 123.2(6)
C34 C35 C36 128.9(6)
N31 B1 N21 110.6(5)
N31 B1 N11 109.8(5)
N21 B1 N11 110.1(5)
N31 B1 La1 71.5(3)
N21 B1 La1 71.6(3)
N11 B1 La1 70.6(3)
Cl1S C1S Cl2S 112.0(5)

loop_
_geom_bond_atom_site_label_1
_geom_bond_atom_site_label_2
_geom_bond_distance
La1 N12 2.574(4)
La1 N32 2.605(4)
La1 N22 2.622(4)
La1 N1 2.686(4)
La1 N2 2.712(5)
La1 Cl1 2.7398(16)
La1 Cl2 2.7556(16)
La1 B1 3.729(6)
N1 C5 1.337(7)
N1 C1 1.338(7)
N2 C10 1.343(7)
N2 C6 1.358(7)
N11 C15 1.357(6)
N11 N12 1.371(6)
N11 B1 1.566(8)
N12 C13 1.342(7)
N21 C25 1.338(7)
N21 N22 1.379(6)
N21 B1 1.542(8)
N22 C23 1.327(7)
N31 C35 1.349(7)
N31 N32 1.375(6)
N31 B1 1.541(8)
N32 C33 1.348(7)
C1 C2 1.374(8)
C2 C3 1.355(9)
C3 C4 1.378(9)
C4 C5 1.397(8)
C5 C6 1.484(8)
C6 C7 1.372(8)
C7 C8 1.367(9)
C8 C9 1.366(9)
C9 C10 1.383(8)
C13 C14 1.388(8)
C13 C17 1.501(8)
C14 C15 1.370(8)
C15 C16 1.498(7)
C23 C24 1.394(8)
C23 C27 1.485(8)
C24 C25 1.363(9)
C25 C26 1.510(8)
C33 C34 1.386(8)
C33 C37 1.499(8)
C34 C35 1.354(8)
C35 C36 1.499(8)
Cl1S C1S 1.712(9)
Cl2S C1S 1.733(9)

loop_
_geom_torsion_atom_site_label_1
_geom_torsion_atom_site_label_2
_geom_torsion_atom_site_label_3
_geom_torsion_atom_site_label_4
_geom_torsion
N12 La1 N1 C5 -167.0(4)
N32 La1 N1 C5 -36.2(5)
N22 La1 N1 C5 56.1(5)
N2 La1 N1 C5 8.1(4)
Cl1 La1 N1 C5 -113.5(5)
Cl2 La1 N1 C5 134.3(5)
B1 La1 N1 C5 9.8(8)
N12 La1 N1 C1 14.3(7)
N32 La1 N1 C1 145.2(5)
N22 La1 N1 C1 -122.6(5)
N2 La1 N1 C1 -170.5(6)
Cl1 La1 N1 C1 67.8(5)
Cl2 La1 N1 C1 -44.4(5)
B1 La1 N1 C1 -168.8(5)
N12 La1 N2 C10 1.1(6)
N32 La1 N2 C10 -31.3(4)
N22 La1 N2 C10 42.8(4)
N1 La1 N2 C10 -175.5(5)
Cl1 La1 N2 C10 -111.3(4)
Cl2 La1 N2 C10 123.5(4)
B1 La1 N2 C10 5.0(4)
N12 La1 N2 C6 159.3(4)
N32 La1 N2 C6 126.9(4)
N22 La1 N2 C6 -159.0(4)
N1 La1 N2 C6 -17.3(4)
Cl1 La1 N2 C6 46.9(4)
Cl2 La1 N2 C6 -78.2(4)
B1 La1 N2 C6 163.3(4)
C15 N11 N12 C13 1.1(6)
B1 N11 N12 C13 -179.7(5)
C15 N11 N12 La1 -174.2(4)
B1 N11 N12 La1 4.9(7)
N32 La1 N12 C13 -137.9(5)
N22 La1 N12 C13 146.0(5)
N1 La1 N12 C13 1.7(7)
N2 La1 N12 C13 -171.2(4)
Cl1 La1 N12 C13 -51.0(5)
Cl2 La1 N12 C13 59.0(5)
B1 La1 N12 C13 -176.8(6)
N32 La1 N12 N11 36.4(4)
N22 La1 N12 N11 -39.7(4)
N1 La1 N12 N11 176.0(4)
N2 La1 N12 N11 3.1(6)
Cl1 La1 N12 N11 123.3(4)
Cl2 La1 N12 N11 -126.7(4)
B1 La1 N12 N11 -2.5(4)
C25 N21 N22 C23 -0.2(6)
B1 N21 N22 C23 -177.3(5)
C25 N21 N22 La1 -172.8(4)
B1 N21 N22 La1 10.2(7)
N12 La1 N22 C23 -138.6(5)
N32 La1 N22 C23 145.5(5)
N1 La1 N22 C23 24.4(5)
N2 La1 N22 C23 65.5(5)
Cl1 La1 N22 C23 -178.6(4)
Cl2 La1 N22 C23 -50.4(5)
B1 La1 N22 C23 -175.8(6)
N12 La1 N22 N21 32.1(4)
N32 La1 N22 N21 -43.9(4)
N1 La1 N22 N21 -164.9(4)
N2 La1 N22 N21 -123.9(4)
Cl1 La1 N22 N21 -8.0(6)
Cl2 La1 N22 N21 120.2(4)
B1 La1 N22 N21 -5.2(3)
C35 N31 N32 C33 -0.1(6)
B1 N31 N32 C33 -178.6(5)
C35 N31 N32 La1 -174.0(4)
B1 N31 N32 La1 7.5(7)
N12 La1 N32 C33 144.6(5)
N22 La1 N32 C33 -137.2(5)
N1 La1 N32 C33 -16.4(6)
N2 La1 N32 C33 -54.8(5)
Cl1 La1 N32 C33 58.2(5)
Cl2 La1 N32 C33 -174.9(4)
B1 La1 N32 C33 -176.2(6)
N12 La1 N32 N31 -43.1(4)
N22 La1 N32 N31 35.1(4)
N1 La1 N32 N31 155.9(4)
N2 La1 N32 N31 117.5(4)
Cl1 La1 N32 N31 -129.4(4)
Cl2 La1 N32 N31 -2.6(6)
B1 La1 N32 N31 -3.9(3)
C5 N1 C1 C2 -0.8(10)
La1 N1 C1 C2 177.9(5)
N1 C1 C2 C3 -0.1(11)
C1 C2 C3 C4 1.4(11)
C2 C3 C4 C5 -1.8(11)
C1 N1 C5 C4 0.4(9)
La1 N1 C5 C4 -178.2(5)
C1 N1 C5 C6 179.2(6)
La1 N1 C5 C6 0.5(7)
C3 C4 C5 N1 0.8(10)
C3 C4 C5 C6 -177.8(6)
C10 N2 C6 C7 2.8(9)
La1 N2 C6 C7 -155.5(5)
C10 N2 C6 C5 -176.7(5)
La1 N2 C6 C5 25.0(6)
N1 C5 C6 N2 -16.7(8)
C4 C5 C6 N2 162.0(6)
N1 C5 C6 C7 163.8(6)
C4 C5 C6 C7 -17.5(9)
N2 C6 C7 C8 -1.9(10)
C5 C6 C7 C8 177.6(6)
C6 C7 C8 C9 -0.9(11)
C7 C8 C9 C10 2.5(11)
C6 N2 C10 C9 -1.1(9)
La1 N2 C10 C9 157.5(5)
C8 C9 C10 N2 -1.5(10)
N11 N12 C13 C14 -1.3(6)
La1 N12 C13 C14 173.8(4)
N11 N12 C13 C17 179.0(6)
La1 N12 C13 C17 -5.9(8)
N12 C13 C14 C15 1.0(7)
C17 C13 C14 C15 -179.4(6)
N12 N11 C15 C14 -0.6(7)
B1 N11 C15 C14 -179.6(6)
N12 N11 C15 C16 179.2(5)
B1 N11 C15 C16 0.2(10)
C13 C14 C15 N11 -0.2(7)
C13 C14 C15 C16 180.0(6)
N21 N22 C23 C24 -0.3(6)
La1 N22 C23 C24 171.5(4)
N21 N22 C23 C27 179.6(5)
La1 N22 C23 C27 -8.7(8)
N22 C23 C24 C25 0.7(7)
C27 C23 C24 C25 -179.1(6)
N22 N21 C25 C24 0.7(7)
B1 N21 C25 C24 177.4(6)
N22 N21 C25 C26 -179.3(5)
B1 N21 C25 C26 -2.5(10)
C23 C24 C25 N21 -0.8(7)
C23 C24 C25 C26 179.1(6)
N31 N32 C33 C34 0.1(6)
La1 N32 C33 C34 173.4(4)
N31 N32 C33 C37 179.5(5)
La1 N32 C33 C37 -7.2(8)
N32 C33 C34 C35 0.0(7)
C37 C33 C34 C35 -179.3(6)
N32 N31 C35 C34 0.1(7)
B1 N31 C35 C34 178.5(6)
N32 N31 C35 C36 -179.9(5)
B1 N31 C35 C36 -1.5(10)
C33 C34 C35 N31 -0.1(7)
C33 C34 C35 C36 179.9(6)
C35 N31 B1 N21 116.0(6)
N32 N31 B1 N21 -65.8(7)
C35 N31 B1 N11 -122.3(6)
N32 N31 B1 N11 55.9(7)
C35 N31 B1 La1 177.2(6)
N32 N31 B1 La1 -4.6(4)
C25 N21 B1 N31 -121.6(6)
N22 N21 B1 N31 54.8(7)
C25 N21 B1 N11 116.9(6)
N22 N21 B1 N11 -66.8(7)
C25 N21 B1 La1 177.3(6)
N22 N21 B1 La1 -6.3(4)
C15 N11 B1 N31 114.9(6)
N12 N11 B1 N31 -64.0(7)
C15 N11 B1 N21 -123.0(6)
N12 N11 B1 N21 58.0(7)
C15 N11 B1 La1 176.0(6)
N12 N11 B1 La1 -3.0(4)
N12 La1 B1 N31 121.7(4)
N32 La1 B1 N31 3.0(3)
N22 La1 B1 N31 -116.1(4)
N1 La1 B1 N31 -56.4(6)
N2 La1 B1 N31 -54.9(3)
Cl1 La1 B1 N31 62.5(3)
Cl2 La1 B1 N31 -176.4(3)
N12 La1 B1 N21 -118.1(4)
N32 La1 B1 N21 123.2(4)
N22 La1 B1 N21 4.1(3)
N1 La1 B1 N21 63.8(6)
N2 La1 B1 N21 65.3(3)
Cl1 La1 B1 N21 -177.2(3)
Cl2 La1 B1 N21 -56.2(3)
N12 La1 B1 N11 2.0(3)
N32 La1 B1 N11 -116.7(4)
N22 La1 B1 N11 124.1(4)
N1 La1 B1 N11 -176.2(4)
N2 La1 B1 N11 -174.7(3)
Cl1 La1 B1 N11 -57.2(3)
Cl2 La1 B1 N11 63.9(3)
